data_9004016
loop_
_publ_author_name
'Arletti, R.'
'Mazzucato, E.'
'Vezzalini, G.'

_publ_section_title
;
 Influence of dehydration kinetics on T-O-T bridge breaking
 in zeolites with framework type STI: The case of stellerite
 Sample: T = 302 K
 Note: occupancies invented to match formula
;
_journal_name_full 'American Mineralogist'
_journal_page_first 628
_journal_page_last 634
_journal_paper_doi 10.2138/am.2006.1966
_journal_volume 91
_journal_year 2006
_chemical_compound_source 'Seremida, Sardinia, Italy'
_chemical_formula_sum 'Al1.98 Ca0.78 H36 K0.01 Na0.1 O25.24 Si7.92'
_chemical_name_mineral Stellerite
_space_group_IT_number 69
_symmetry_space_group_name_Hall '-F 2 2'
_symmetry_space_group_name_H-M 'F m m m'
_cell_angle_alpha 90
_cell_angle_beta 90
_cell_angle_gamma 90
_cell_formula_units_Z 8
_cell_length_a 13.5947
_cell_length_b 18.1823
_cell_length_c 17.8335
_cell_volume 4408.136
_database_code_amcsd 0004140
_diffrn_ambient_temperature 302
_exptl_crystal_density_diffrn 2.260
_cod_original_formula_sum 'Ca.78 Na.1 K.01 Si7.92 Al1.98 O25.24 H36'
_cod_database_code 9004016

loop_
_space_group_symop_operation_xyz
x,y,z
x,1/2+y,1/2+z
1/2+x,y,1/2+z
1/2+x,1/2+y,z
x,-y,z
x,1/2-y,1/2+z
1/2+x,-y,1/2+z
1/2+x,1/2-y,z
-x,y,-z
-x,1/2+y,1/2-z
1/2-x,y,1/2-z
1/2-x,1/2+y,-z
-x,y,z
-x,1/2+y,1/2+z
1/2-x,y,1/2+z
1/2-x,1/2+y,z
x,-y,-z
x,1/2-y,1/2-z
1/2+x,-y,1/2-z
1/2+x,1/2-y,-z
x,y,-z
x,1/2+y,1/2-z
1/2+x,y,1/2-z
1/2+x,1/2+y,-z
-x,-y,z
-x,1/2-y,1/2+z
1/2-x,-y,1/2+z
1/2-x,1/2-y,z
-x,-y,-z
-x,1/2-y,1/2-z
1/2-x,-y,1/2-z
1/2-x,1/2-y,-z

loop_
_atom_site_label
_atom_site_fract_x
_atom_site_fract_y
_atom_site_fract_z
_atom_site_occupancy
_atom_site_U_iso_or_equiv
_atom_site_type_symbol
_atom_site_attached_hydrogens
Ca 0.50000 0.00000 0.29200 0.78000 0.04200 Ca 0
Na 0.50000 0.00000 0.29200 0.10000 0.04200 Na 0
K 0.50000 0.00000 0.29200 0.01000 0.04200 K 0
SiT1 0.38470 0.30680 0.37870 0.88000 0.03370 Si 0
AlT1 0.38470 0.30680 0.37870 0.22000 0.03370 Al 0
SiT3 0.30340 0.41140 0.50000 0.88000 0.03370 Si 0
AlT3 0.30340 0.41140 0.50000 0.22000 0.03370 Al 0
SiT4 0.38590 0.18320 0.50000 0.88000 0.03370 Si 0
AlT4 0.38590 0.18320 0.50000 0.22000 0.03370 Al 0
SiT5 0.25000 0.25000 0.25000 0.88000 0.03370 Si 0
AlT5 0.25000 0.25000 0.25000 0.22000 0.03370 Al 0
O1 0.31510 0.30940 0.29950 1.00000 0.04300 O 0
O3 0.37160 0.23530 0.42650 1.00000 0.04300 O 0
O4 0.35480 0.38040 0.42050 1.00000 0.04300 O 0
O7 0.50000 0.31640 0.35320 1.00000 0.04300 O 0
O8 0.31790 0.11210 0.50000 1.00000 0.04300 O 0
O9 0.31100 0.50000 0.50000 1.00000 0.04300 O 0
O10 0.50000 0.14800 0.50000 1.00000 0.04300 O 0
Wat1 0.40100 0.11700 0.30700 0.27000 0.09100 O 2
Wat2 0.50000 0.13100 0.30200 0.84000 0.09100 O 2
Wat3 0.46000 0.00000 0.41900 0.46000 0.09100 O 2
Wat4 0.34900 0.07100 0.33000 0.30000 0.09100 O 2
Wat5 0.42000 0.50000 0.33600 0.64000 0.09100 O 2
Wat7 0.31500 0.05300 0.24600 0.27000 0.09100 O 2

loop_
_cod_changelog_entry_id
_cod_changelog_entry_author
_cod_changelog_entry_date
_cod_changelog_entry_text
1
;cod-tools version 3.8.0
Id: cif_guess_AMCSD_atom_types 9581 2023-05-17 12:35:41Z saulius
;
2023-05-23T09:13:46+03:00
;Derived atom types and hydrogen counts
from atom names that follow the AMCSD naming convention
(Wat == water, O-H == hydroxyl).
;

loop_
_cod_related_entry_id
_cod_related_entry_database
_cod_related_entry_code
1 AMCSD 0004140
